data_7225864
loop_
_publ_author_name
'Li, Rui'
'Qu, Xiang-Long'
'Zhang, Yi-Hua'
'Han, Hong-Liang'
'Li, Xia'

_publ_section_title
;
 Lanthanide--organic frameworks constructed from naphthalenedisulfonates:
 structure, luminescence and luminescence sensing properties
;
_journal_issue 31
_journal_name_full CrystEngComm
_journal_page_first 5890
_journal_paper_doi 10.1039/C6CE01028H
_journal_volume 18
_journal_year 2016
_chemical_formula_sum 'C35 H24 La N4 O9 S2'
_chemical_formula_weight 847.61
_chemical_name_systematic
; 
 ? 
;
_space_group_IT_number 2
_symmetry_cell_setting triclinic
_symmetry_space_group_name_Hall '-P 1'
_symmetry_space_group_name_H-M 'P -1'
_atom_sites_solution_hydrogens geom
_atom_sites_solution_primary direct
_atom_sites_solution_secondary difmap
_audit_creation_method SHELXL-97
_audit_update_record
;
2016-04-21 deposited with the CCDC.
2016-06-22 downloaded from the CCDC.
;
_cell_angle_alpha 108.240(2)
_cell_angle_beta 91.419(2)
_cell_angle_gamma 113.675(2)
_cell_formula_units_Z 2
_cell_length_a 11.2382(12)
_cell_length_b 11.7405(11)
_cell_length_c 14.0474(13)
_cell_measurement_reflns_used 1542
_cell_measurement_temperature 294(2)
_cell_measurement_theta_max 25.25
_cell_measurement_theta_min 2.01
_cell_volume 1587.9(3)
_computing_cell_refinement 'Bruker SMART'
_computing_data_collection 'Bruker SMART'
_computing_data_reduction 'Bruker SAINT'
_computing_molecular_graphics 'Bruker SHELXTL'
_computing_publication_material 'Bruker SHELXTL'
_computing_structure_refinement 'SHELXL-97 (Sheldrick, 1997)'
_computing_structure_solution 'SHELXS-97 (Sheldrick, 1990)'
_diffrn_ambient_temperature 294(2)
_diffrn_measured_fraction_theta_full 0.990
_diffrn_measured_fraction_theta_max 0.990
_diffrn_measurement_device_type 'phi and omega scans'
_diffrn_radiation_monochromator graphite
_diffrn_radiation_source 'fine-focus sealed tube'
_diffrn_radiation_type MoK\a
_diffrn_radiation_wavelength 0.71073
_diffrn_reflns_av_R_equivalents 0.0348
_diffrn_reflns_av_sigmaI/netI 0.0752
_diffrn_reflns_limit_h_max 13
_diffrn_reflns_limit_h_min -10
_diffrn_reflns_limit_k_max 7
_diffrn_reflns_limit_k_min -14
_diffrn_reflns_limit_l_max 16
_diffrn_reflns_limit_l_min -16
_diffrn_reflns_number 8255
_diffrn_reflns_theta_full 25.25
_diffrn_reflns_theta_max 25.25
_diffrn_reflns_theta_min 2.01
_exptl_absorpt_coefficient_mu 1.543
_exptl_absorpt_correction_T_max 0.8865
_exptl_absorpt_correction_T_min 0.7903
_exptl_absorpt_correction_type multi-scan
_exptl_absorpt_process_details SADABS
_exptl_crystal_colour colourless
_exptl_crystal_density_diffrn 1.773
_exptl_crystal_density_method 'not measured'
_exptl_crystal_description block
_exptl_crystal_F_000 846
_exptl_crystal_size_max 0.16
_exptl_crystal_size_mid 0.12
_exptl_crystal_size_min 0.08
_refine_diff_density_max 0.635
_refine_diff_density_min -0.620
_refine_diff_density_rms 0.115
_refine_ls_extinction_method none
_refine_ls_goodness_of_fit_ref 0.976
_refine_ls_hydrogen_treatment mixed
_refine_ls_matrix_type full
_refine_ls_number_parameters 466
_refine_ls_number_reflns 5682
_refine_ls_number_restraints 3
_refine_ls_restrained_S_all 0.976
_refine_ls_R_factor_all 0.0507
_refine_ls_R_factor_gt 0.0411
_refine_ls_shift/su_max 0.001
_refine_ls_shift/su_mean 0.000
_refine_ls_structure_factor_coef Fsqd
_refine_ls_weighting_details 'calc w=1/[\s^2^(Fo^2^)+(0.0296P)^2^+0.0000P] where P=(Fo^2^+2Fc^2^)/3'
_refine_ls_weighting_scheme calc
_refine_ls_wR_factor_gt 0.0782
_refine_ls_wR_factor_ref 0.0833
_reflns_number_gt 4808
_reflns_number_total 5682
_reflns_threshold_expression >2sigma(I)
_cod_data_source_file c6ce01028h2.cif
_cod_data_source_block 4
_cod_depositor_comments
;
The following automatic conversions were performed:

'_exptl_absorpt_correction_type' value 'Multi-scan' changed to
'multi-scan' according to
/usr/data/users/saulius/crontab/automatic-downloads/rss-feeds/RSC/lib/dictionaries/cif_core.dic
dictionary named 'cif_core.dic' version 2.4.2 from 2011-04-26.

Automatic conversion script
Id: cif_fix_values 4268 2015-11-12 08:31:59Z antanas 

 Adding full bibliography for 7225860--7225866.cif.
;
_cod_original_sg_symbol_H-M P-1
_cod_database_code 7225864

loop_
_symmetry_equiv_pos_as_xyz
'x, y, z'
'-x, -y, -z'

loop_
_atom_site_label
_atom_site_type_symbol
_atom_site_fract_x
_atom_site_fract_y
_atom_site_fract_z
_atom_site_U_iso_or_equiv
_atom_site_adp_type
_atom_site_occupancy
_atom_site_symmetry_multiplicity
_atom_site_calc_flag
_atom_site_refinement_flags
C1 C 0.5750(5) 0.7189(5) 0.1075(4) 0.0330(12) Uani 1 1 d .
H1 H 0.5326 0.6332 0.1087 0.040 Uiso 1 1 calc R
C2 C 0.4967(5) 0.7798(5) 0.0906(4) 0.0382(13) Uani 1 1 d .
H2 H 0.4052 0.7357 0.0802 0.046 Uiso 1 1 calc R
C3 C 0.5578(5) 0.9054(5) 0.0899(4) 0.0382(13) Uani 1 1 d .
H3 H 0.5076 0.9486 0.0799 0.046 Uiso 1 1 calc R
C4 C 0.6955(5) 0.9708(5) 0.1040(3) 0.0296(11) Uani 1 1 d .
C5 C 0.7638(6) 1.1010(5) 0.1012(4) 0.0385(13) Uani 1 1 d .
H5 H 0.7166 1.1477 0.0930 0.046 Uiso 1 1 calc R
C6 C 0.8944(6) 1.1567(5) 0.1102(4) 0.0360(13) Uani 1 1 d .
H6 H 0.9372 1.2421 0.1085 0.043 Uiso 1 1 calc R
C7 C 0.9706(5) 1.0879(4) 0.1225(3) 0.0290(12) Uani 1 1 d .
C8 C 1.1079(5) 1.1421(5) 0.1280(3) 0.0326(12) Uani 1 1 d .
H8 H 1.1535 1.2265 0.1252 0.039 Uiso 1 1 calc R
C9 C 1.1735(5) 1.0701(5) 0.1375(3) 0.0328(12) Uani 1 1 d .
H9 H 1.2642 1.1035 0.1388 0.039 Uiso 1 1 calc R
C10 C 1.1039(5) 0.9454(4) 0.1453(3) 0.0277(11) Uani 1 1 d .
H10 H 1.1501 0.8975 0.1524 0.033 Uiso 1 1 calc R
C11 C 0.9073(5) 0.9609(4) 0.1288(3) 0.0233(10) Uani 1 1 d .
C12 C 0.7662(5) 0.9002(4) 0.1182(3) 0.0231(10) Uani 1 1 d .
C13 C 0.8338(5) 0.9074(5) 0.3638(4) 0.0405(14) Uani 1 1 d .
H13 H 0.8284 0.9369 0.3104 0.049 Uiso 1 1 calc R
C14 C 0.8350(6) 0.9870(5) 0.4608(4) 0.0461(15) Uani 1 1 d .
H14 H 0.8333 1.0686 0.4713 0.055 Uiso 1 1 calc R
C15 C 0.8385(6) 0.9454(6) 0.5405(4) 0.0500(16) Uani 1 1 d .
H15 H 0.8365 0.9963 0.6056 0.060 Uiso 1 1 calc R
C16 C 0.8451(5) 0.8252(6) 0.5223(4) 0.0422(14) Uani 1 1 d .
C17 C 0.8504(6) 0.7744(6) 0.6022(4) 0.0523(17) Uani 1 1 d .
H17 H 0.8516 0.8244 0.6685 0.063 Uiso 1 1 calc R
C18 C 0.8537(6) 0.6586(6) 0.5838(4) 0.0498(16) Uani 1 1 d .
H18 H 0.8585 0.6294 0.6375 0.060 Uiso 1 1 calc R
C19 C 0.8500(5) 0.5770(5) 0.4830(4) 0.0354(13) Uani 1 1 d .
C20 C 0.8479(5) 0.4511(5) 0.4588(4) 0.0399(14) Uani 1 1 d .
H20 H 0.8508 0.4176 0.5102 0.048 Uiso 1 1 calc R
C21 C 0.8417(5) 0.3778(5) 0.3617(4) 0.0399(14) Uani 1 1 d .
H21 H 0.8392 0.2936 0.3453 0.048 Uiso 1 1 calc R
C22 C 0.8393(5) 0.4315(5) 0.2868(4) 0.0319(12) Uani 1 1 d .
H22 H 0.8349 0.3806 0.2199 0.038 Uiso 1 1 calc R
C23 C 0.8465(4) 0.6227(5) 0.4017(3) 0.0254(11) Uani 1 1 d .
C24 C 0.8440(5) 0.7481(5) 0.4222(3) 0.0285(11) Uani 1 1 d .
C25 C 0.5042(5) 0.5751(5) 0.3507(4) 0.0398(14) Uani 1 1 d .
H25 H 0.5038 0.6200 0.3067 0.048 Uiso 1 1 calc R
C26 C 0.5107(5) 0.4528(5) 0.3139(3) 0.0260(11) Uani 1 1 d .
C27 C 0.5090(5) 0.3853(5) 0.3770(4) 0.0307(12) Uani 1 1 d .
H27 H 0.5124 0.3036 0.3515 0.037 Uiso 1 1 calc R
C28 C 0.5020(5) 0.4375(4) 0.4813(3) 0.0282(11) Uani 1 1 d .
C29 C 0.5015(5) 0.3715(5) 0.5498(4) 0.0394(14) Uani 1 1 d .
H29 H 0.5051 0.2898 0.5263 0.047 Uiso 1 1 calc R
C30 C 1.3487(5) 0.8402(4) 0.4514(3) 0.0267(11) Uani 1 1 d .
H30 H 1.2953 0.7741 0.4747 0.032 Uiso 1 1 calc R
C31 C 1.3186(4) 0.8292(4) 0.3539(3) 0.0241(11) Uani 1 1 d .
C32 C 1.3972(5) 0.9283(5) 0.3177(3) 0.0317(12) Uani 1 1 d .
H32 H 1.3753 0.9209 0.2510 0.038 Uiso 1 1 calc R
C33 C 1.5051(5) 1.0352(5) 0.3793(4) 0.0329(12) Uani 1 1 d .
H33 H 1.5569 1.1000 0.3542 0.039 Uiso 1 1 calc R
C34 C 1.5401(5) 1.0495(4) 0.4818(3) 0.0265(11) Uani 1 1 d .
C35 C 0.9628(4) 0.4367(4) 0.0123(3) 0.0233(11) Uani 1 1 d .
La1 La 0.85054(3) 0.64306(2) 0.150997(19) 0.01808(9) Uani 1 1 d .
N1 N 0.7056(4) 0.7746(4) 0.1220(3) 0.0258(9) Uani 1 1 d .
N2 N 0.9745(4) 0.8925(3) 0.1429(3) 0.0236(9) Uani 1 1 d .
N3 N 0.8400(4) 0.7928(4) 0.3428(3) 0.0265(9) Uani 1 1 d .
N4 N 0.8429(4) 0.5497(4) 0.3046(3) 0.0246(9) Uani 1 1 d .
O1 O 0.6203(3) 0.4939(3) 0.1608(2) 0.0328(8) Uani 1 1 d .
O2 O 0.5454(4) 0.2728(3) 0.1701(2) 0.0386(9) Uani 1 1 d .
O3 O 0.3899(3) 0.3511(3) 0.1287(2) 0.0376(9) Uani 1 1 d .
O4 O 1.0820(3) 0.7381(3) 0.2566(2) 0.0283(8) Uani 1 1 d .
O5 O 1.1371(3) 0.5946(3) 0.3234(3) 0.0412(9) Uani 1 1 d .
O6 O 1.2256(3) 0.6445(3) 0.1782(2) 0.0398(9) Uani 1 1 d .
O7 O 0.8812(3) 0.4399(3) 0.0725(2) 0.0305(8) Uani 1 1 d .
O8 O 0.9866(3) 0.3406(3) -0.0299(2) 0.0275(8) Uani 1 1 d .
O9 O 0.7300(4) 0.5478(4) -0.0334(2) 0.0363(9) Uani 1 1 d D
H9A H 0.687(5) 0.578(5) -0.060(3) 0.055 Uiso 1 1 d D
H9B H 0.752(5) 0.582(5) 0.0283(15) 0.055 Uiso 1 1 d D
S1 S 0.51770(11) 0.38514(12) 0.18298(9) 0.0261(3) Uani 1 1 d .
S2 S 1.17910(12) 0.68784(11) 0.27145(9) 0.0263(3) Uani 1 1 d .

loop_
_atom_site_aniso_label
_atom_site_aniso_U_11
_atom_site_aniso_U_22
_atom_site_aniso_U_33
_atom_site_aniso_U_23
_atom_site_aniso_U_13
_atom_site_aniso_U_12
C1 0.030(3) 0.034(3) 0.034(3) 0.015(2) 0.008(2) 0.011(2)
C2 0.027(3) 0.047(3) 0.041(3) 0.013(3) 0.007(2) 0.019(3)
C3 0.042(3) 0.048(3) 0.038(3) 0.015(3) 0.010(3) 0.032(3)
C4 0.036(3) 0.032(3) 0.027(3) 0.012(2) 0.009(2) 0.019(2)
C5 0.050(4) 0.035(3) 0.043(3) 0.019(3) 0.010(3) 0.026(3)
C6 0.050(4) 0.029(3) 0.035(3) 0.020(2) 0.010(3) 0.016(3)
C7 0.039(3) 0.022(3) 0.022(3) 0.008(2) 0.008(2) 0.009(2)
C8 0.037(3) 0.022(3) 0.030(3) 0.009(2) 0.010(2) 0.004(2)
C9 0.026(3) 0.030(3) 0.028(3) 0.009(2) 0.010(2) -0.001(2)
C10 0.025(3) 0.026(3) 0.028(3) 0.007(2) 0.006(2) 0.009(2)
C11 0.028(3) 0.019(2) 0.019(2) 0.0055(19) 0.007(2) 0.008(2)
C12 0.031(3) 0.029(3) 0.018(2) 0.012(2) 0.012(2) 0.017(2)
C13 0.052(4) 0.039(3) 0.031(3) 0.005(3) 0.005(3) 0.025(3)
C14 0.051(4) 0.041(3) 0.041(3) -0.002(3) 0.009(3) 0.028(3)
C15 0.055(4) 0.063(4) 0.025(3) -0.004(3) 0.012(3) 0.032(3)
C16 0.037(3) 0.057(4) 0.023(3) 0.004(3) 0.006(2) 0.020(3)
C17 0.063(4) 0.075(5) 0.014(3) 0.010(3) 0.012(3) 0.029(4)
C18 0.054(4) 0.066(4) 0.024(3) 0.024(3) 0.003(3) 0.015(3)
C19 0.026(3) 0.050(3) 0.025(3) 0.020(3) 0.002(2) 0.006(2)
C20 0.034(3) 0.048(3) 0.045(4) 0.033(3) 0.009(3) 0.011(3)
C21 0.039(3) 0.034(3) 0.045(3) 0.023(3) -0.001(3) 0.008(3)
C22 0.029(3) 0.029(3) 0.034(3) 0.013(2) 0.004(2) 0.007(2)
C23 0.017(3) 0.034(3) 0.021(3) 0.013(2) 0.003(2) 0.006(2)
C24 0.025(3) 0.038(3) 0.021(3) 0.009(2) 0.005(2) 0.014(2)
C25 0.053(4) 0.041(3) 0.038(3) 0.024(3) 0.012(3) 0.024(3)
C26 0.023(3) 0.032(3) 0.024(3) 0.012(2) 0.008(2) 0.011(2)
C27 0.031(3) 0.036(3) 0.033(3) 0.017(2) 0.014(2) 0.018(2)
C28 0.027(3) 0.038(3) 0.026(3) 0.014(2) 0.008(2) 0.017(2)
C29 0.056(4) 0.037(3) 0.035(3) 0.018(3) 0.010(3) 0.026(3)
C30 0.023(3) 0.027(3) 0.033(3) 0.014(2) 0.005(2) 0.009(2)
C31 0.021(3) 0.025(3) 0.023(3) 0.004(2) 0.000(2) 0.011(2)
C32 0.034(3) 0.035(3) 0.018(2) 0.007(2) -0.002(2) 0.010(2)
C33 0.029(3) 0.030(3) 0.036(3) 0.016(2) 0.004(2) 0.006(2)
C34 0.027(3) 0.026(3) 0.030(3) 0.009(2) 0.007(2) 0.016(2)
C35 0.023(3) 0.024(3) 0.022(3) 0.011(2) 0.001(2) 0.007(2)
La1 0.01882(15) 0.01849(15) 0.01633(14) 0.00613(11) 0.00503(10) 0.00737(11)
N1 0.025(2) 0.026(2) 0.025(2) 0.0089(18) 0.0028(18) 0.0095(18)
N2 0.021(2) 0.021(2) 0.028(2) 0.0098(17) 0.0053(17) 0.0075(17)
N3 0.028(2) 0.032(2) 0.021(2) 0.0069(18) 0.0052(17) 0.0159(19)
N4 0.021(2) 0.032(2) 0.023(2) 0.0133(18) 0.0090(17) 0.0104(18)
O1 0.0226(19) 0.040(2) 0.0319(19) 0.0180(16) 0.0097(15) 0.0057(16)
O2 0.046(2) 0.039(2) 0.037(2) 0.0158(17) 0.0095(18) 0.0228(18)
O3 0.025(2) 0.050(2) 0.036(2) 0.0235(18) 0.0013(16) 0.0083(17)
O4 0.0200(18) 0.0330(18) 0.0298(18) 0.0105(15) 0.0011(14) 0.0101(14)
O5 0.037(2) 0.036(2) 0.045(2) 0.0222(18) -0.0057(17) 0.0041(17)
O6 0.035(2) 0.041(2) 0.033(2) -0.0022(17) 0.0081(17) 0.0162(17)
O7 0.039(2) 0.0285(18) 0.0314(19) 0.0169(15) 0.0228(16) 0.0159(16)
O8 0.034(2) 0.0245(18) 0.0297(18) 0.0099(15) 0.0181(15) 0.0178(15)
O9 0.043(2) 0.047(2) 0.0204(18) 0.0061(17) -0.0041(17) 0.0248(18)
S1 0.0204(6) 0.0317(7) 0.0247(6) 0.0134(5) 0.0046(5) 0.0072(5)
S2 0.0228(7) 0.0263(6) 0.0237(6) 0.0044(5) 0.0001(5) 0.0082(5)

loop_
_atom_type_symbol
_atom_type_description
_atom_type_scat_dispersion_real
_atom_type_scat_dispersion_imag
_atom_type_scat_source
C C 0.0033 0.0016 'International Tables Vol C Tables 4.2.6.8 and 6.1.1.4'
H H 0.0000 0.0000 'International Tables Vol C Tables 4.2.6.8 and 6.1.1.4'
N N 0.0061 0.0033 'International Tables Vol C Tables 4.2.6.8 and 6.1.1.4'
O O 0.0106 0.0060 'International Tables Vol C Tables 4.2.6.8 and 6.1.1.4'
S S 0.1246 0.1234 'International Tables Vol C Tables 4.2.6.8 and 6.1.1.4'
La La -0.2871 2.4523 'International Tables Vol C Tables 4.2.6.8 and 6.1.1.4'

loop_
_geom_angle_atom_site_label_1
_geom_angle_atom_site_label_2
_geom_angle_atom_site_label_3
_geom_angle
_geom_angle_site_symmetry_1
_geom_angle_site_symmetry_3
N1 C1 C2 124.5(5) . .
N1 C1 H1 117.7 . .
C2 C1 H1 117.7 . .
C3 C2 C1 118.2(5) . .
C3 C2 H2 120.9 . .
C1 C2 H2 120.9 . .
C2 C3 C4 120.8(5) . .
C2 C3 H3 119.6 . .
C4 C3 H3 119.6 . .
C3 C4 C12 117.0(4) . .
C3 C4 C5 122.9(5) . .
C12 C4 C5 120.1(5) . .
C6 C5 C4 120.7(5) . .
C6 C5 H5 119.6 . .
C4 C5 H5 119.6 . .
C5 C6 C7 121.3(5) . .
C5 C6 H6 119.3 . .
C7 C6 H6 119.3 . .
C8 C7 C11 117.7(5) . .
C8 C7 C6 122.5(4) . .
C11 C7 C6 119.7(5) . .
C9 C8 C7 119.4(4) . .
C9 C8 H8 120.3 . .
C7 C8 H8 120.3 . .
C8 C9 C10 119.4(5) . .
C8 C9 H9 120.3 . .
C10 C9 H9 120.3 . .
N2 C10 C9 122.8(5) . .
N2 C10 H10 118.6 . .
C9 C10 H10 118.6 . .
N2 C11 C7 122.3(4) . .
N2 C11 C12 118.7(4) . .
C7 C11 C12 119.0(4) . .
N1 C12 C4 122.6(4) . .
N1 C12 C11 118.3(4) . .
C4 C12 C11 119.1(4) . .
N3 C13 C14 124.0(5) . .
N3 C13 H13 118.0 . .
C14 C13 H13 118.0 . .
C15 C14 C13 119.7(5) . .
C15 C14 H14 120.1 . .
C13 C14 H14 120.1 . .
C14 C15 C16 118.4(5) . .
C14 C15 H15 120.8 . .
C16 C15 H15 120.8 . .
C15 C16 C24 119.5(5) . .
C15 C16 C17 122.1(5) . .
C24 C16 C17 118.4(5) . .
C18 C17 C16 121.7(5) . .
C18 C17 H17 119.2 . .
C16 C17 H17 119.2 . .
C17 C18 C19 121.3(5) . .
C17 C18 H18 119.3 . .
C19 C18 H18 119.3 . .
C20 C19 C23 116.9(5) . .
C20 C19 C18 123.6(5) . .
C23 C19 C18 119.5(5) . .
C21 C20 C19 120.7(5) . .
C21 C20 H20 119.6 . .
C19 C20 H20 119.6 . .
C20 C21 C22 118.2(5) . .
C20 C21 H21 120.9 . .
C22 C21 H21 120.9 . .
N4 C22 C21 124.1(5) . .
N4 C22 H22 118.0 . .
C21 C22 H22 118.0 . .
N4 C23 C19 122.1(4) . .
N4 C23 C24 119.0(4) . .
C19 C23 C24 118.9(4) . .
N3 C24 C16 120.7(5) . .
N3 C24 C23 119.1(4) . .
C16 C24 C23 120.2(4) . .
C29 C25 C26 120.3(5) 2_666 .
C29 C25 H25 119.9 2_666 .
C26 C25 H25 119.9 . .
C27 C26 C25 120.3(4) . .
C27 C26 S1 120.4(4) . .
C25 C26 S1 119.3(4) . .
C26 C27 C28 121.0(4) . .
C26 C27 H27 119.5 . .
C28 C27 H27 119.5 . .
C29 C28 C28 118.5(5) . 2_666
C29 C28 C27 122.9(4) . .
C28 C28 C27 118.6(5) 2_666 .
C25 C29 C28 121.3(5) 2_666 .
C25 C29 H29 119.4 2_666 .
C28 C29 H29 119.4 . .
C31 C30 C34 121.1(4) . 2_876
C31 C30 H30 119.4 . .
C34 C30 H30 119.4 2_876 .
C30 C31 C32 120.2(4) . .
C30 C31 S2 119.9(4) . .
C32 C31 S2 119.9(3) . .
C33 C32 C31 120.3(4) . .
C33 C32 H32 119.8 . .
C31 C32 H32 119.8 . .
C32 C33 C34 120.9(4) . .
C32 C33 H33 119.5 . .
C34 C33 H33 119.5 . .
C34 C34 C30 118.9(5) 2_876 2_876
C34 C34 C33 118.5(5) 2_876 .
C30 C34 C33 122.6(4) 2_876 .
O8 C35 O7 126.1(4) . .
O8 C35 C35 116.8(5) . 2_765
O7 C35 C35 117.0(5) . 2_765
O7 La1 O1 87.01(11) . .
O7 La1 O8 64.84(9) . 2_765
O1 La1 O8 140.32(10) . 2_765
O7 La1 O9 75.51(11) . .
O1 La1 O9 76.91(11) . .
O8 La1 O9 69.57(11) 2_765 .
O7 La1 O4 85.61(11) . .
O1 La1 O4 135.77(10) . .
O8 La1 O4 72.29(10) 2_765 .
O9 La1 O4 141.71(11) . .
O7 La1 N4 77.09(11) . .
O1 La1 N4 67.38(11) . .
O8 La1 N4 126.44(11) 2_765 .
O9 La1 N4 135.60(12) . .
O4 La1 N4 68.45(10) . .
O7 La1 N2 131.83(10) . .
O1 La1 N2 135.84(11) . .
O8 La1 N2 67.17(10) 2_765 .
O9 La1 N2 91.87(11) . .
O4 La1 N2 76.24(10) . .
N4 La1 N2 132.18(11) . .
O7 La1 N1 142.54(11) . .
O1 La1 N1 76.59(11) . .
O8 La1 N1 108.51(10) 2_765 .
O9 La1 N1 68.11(11) . .
O4 La1 N1 129.20(10) . .
N4 La1 N1 124.34(11) . .
N2 La1 N1 59.77(11) . .
O7 La1 N3 137.18(10) . .
O1 La1 N3 82.40(11) . .
O8 La1 N3 137.26(11) 2_765 .
O9 La1 N3 140.19(11) . .
O4 La1 N3 74.14(11) . .
N4 La1 N3 60.52(11) . .
N2 La1 N3 79.80(11) . .
N1 La1 N3 74.23(11) . .
O7 La1 H9B 80.5(14) . .
O1 La1 H9B 72.6(17) . .
O8 La1 H9B 75.5(17) 2_765 .
O9 La1 H9B 6.6(16) . .
O4 La1 H9B 147.7(17) . .
N4 La1 H9B 134.7(17) . .
N2 La1 H9B 91.6(16) . .
N1 La1 H9B 62.6(14) . .
N3 La1 H9B 133.7(15) . .
C1 N1 C12 116.8(4) . .
C1 N1 La1 122.1(3) . .
C12 N1 La1 121.0(3) . .
C10 N2 C11 118.2(4) . .
C10 N2 La1 119.4(3) . .
C11 N2 La1 122.3(3) . .
C13 N3 C24 117.5(4) . .
C13 N3 La1 123.3(3) . .
C24 N3 La1 119.1(3) . .
C22 N4 C23 118.0(4) . .
C22 N4 La1 119.9(3) . .
C23 N4 La1 122.1(3) . .
S1 O1 La1 156.6(2) . .
S2 O4 La1 136.74(18) . .
C35 O7 La1 121.1(3) . .
C35 O8 La1 120.2(3) . 2_765
La1 O9 H9A 128(3) . .
La1 O9 H9B 15(4) . .
H9A O9 H9B 116(3) . .
O2 S1 O3 113.6(2) . .
O2 S1 O1 114.4(2) . .
O3 S1 O1 110.13(19) . .
O2 S1 C26 107.3(2) . .
O3 S1 C26 105.3(2) . .
O1 S1 C26 105.3(2) . .
O5 S2 O6 114.9(2) . .
O5 S2 O4 113.4(2) . .
O6 S2 O4 111.19(19) . .
O5 S2 C31 106.0(2) . .
O6 S2 C31 105.1(2) . .
O4 S2 C31 105.1(2) . .

loop_
_geom_bond_atom_site_label_1
_geom_bond_atom_site_label_2
_geom_bond_distance
_geom_bond_site_symmetry_2
C1 N1 1.325(6) .
C1 C2 1.394(7) .
C1 H1 0.9300 .
C2 C3 1.358(7) .
C2 H2 0.9300 .
C3 C4 1.399(7) .
C3 H3 0.9300 .
C4 C12 1.409(6) .
C4 C5 1.422(6) .
C5 C6 1.329(7) .
C5 H5 0.9300 .
C6 C7 1.431(7) .
C6 H6 0.9300 .
C7 C8 1.402(7) .
C7 C11 1.404(6) .
C8 C9 1.358(7) .
C8 H8 0.9300 .
C9 C10 1.397(6) .
C9 H9 0.9300 .
C10 N2 1.327(6) .
C10 H10 0.9300 .
C11 N2 1.354(6) .
C11 C12 1.434(6) .
C12 N1 1.373(5) .
C13 N3 1.315(6) .
C13 C14 1.386(7) .
C13 H13 0.9300 .
C14 C15 1.360(7) .
C14 H14 0.9300 .
C15 C16 1.386(8) .
C15 H15 0.9300 .
C16 C24 1.411(6) .
C16 C17 1.436(7) .
C17 C18 1.318(8) .
C17 H17 0.9300 .
C18 C19 1.428(7) .
C18 H18 0.9300 .
C19 C20 1.400(7) .
C19 C23 1.410(6) .
C20 C21 1.348(7) .
C20 H20 0.9300 .
C21 C22 1.390(6) .
C21 H21 0.9300 .
C22 N4 1.315(6) .
C22 H22 0.9300 .
C23 N4 1.354(5) .
C23 C24 1.422(6) .
C24 N3 1.379(6) .
C25 C29 1.356(7) 2_666
C25 C26 1.398(7) .
C25 H25 0.9300 .
C26 C27 1.358(6) .
C26 S1 1.778(5) .
C27 C28 1.417(6) .
C27 H27 0.9300 .
C28 C29 1.411(6) .
C28 C28 1.415(9) 2_666
C29 C25 1.356(7) 2_666
C29 H29 0.9300 .
C30 C31 1.355(6) .
C30 C34 1.415(6) 2_876
C30 H30 0.9300 .
C31 C32 1.400(6) .
C31 S2 1.781(4) .
C32 C33 1.356(6) .
C32 H32 0.9300 .
C33 C34 1.422(6) .
C33 H33 0.9300 .
C34 C34 1.406(9) 2_876
C34 C30 1.415(6) 2_876
C35 O8 1.236(5) .
C35 O7 1.265(5) .
C35 C35 1.539(8) 2_765
La1 O7 2.461(3) .
La1 O1 2.512(3) .
La1 O8 2.521(3) 2_765
La1 O9 2.567(3) .
La1 O4 2.579(3) .
La1 N4 2.698(3) .
La1 N2 2.733(3) .
La1 N1 2.754(4) .
La1 N3 2.754(4) .
La1 H9B 1.79(2) .
O1 S1 1.464(3) .
O2 S1 1.433(3) .
O3 S1 1.448(3) .
O4 S2 1.472(3) .
O5 S2 1.434(3) .
O6 S2 1.441(3) .
O8 La1 2.521(3) 2_765
O9 H9A 0.841(19) .
O9 H9B 0.815(19) .
